data_4128588
loop_
_publ_author_name
'Kieser, Jerod M.'
'Kinney, Zacharias J.'
'Gaffen, Joshua R.'
'Evariste, Sloane'
'Harrison, Alexandra M.'
'Rheingold, Arnold L.'
'Protasiewicz, John D.'

_publ_section_title
;
 Three Ways Isolable Carbenes Can Modulate Emission of NH-Containing
 Fluorophores.
;
_journal_issue 30
_journal_name_full 'Journal of the American Chemical Society'
_journal_page_first 12055
_journal_page_last 12063
_journal_paper_doi 10.1021/jacs.9b04864
_journal_volume 141
_journal_year 2019
_chemical_formula_moiety 'C35 H45 N3'
_chemical_formula_sum 'C35 H45 N3'
_chemical_formula_weight 507.74
_space_group_crystal_system triclinic
_space_group_IT_number 2
_space_group_name_Hall '-P 1'
_space_group_name_H-M_alt 'P -1'
_atom_sites_solution_hydrogens geom
_atom_sites_solution_primary direct
_audit_creation_date 2018-03-15
_audit_creation_method
;
Olex2 1.2-beta
(compiled 2018.03.09 svn.r3491 for OlexSys, GUI svn.r5479)
;
_cell_angle_alpha 81.132(2)
_cell_angle_beta 76.324(2)
_cell_angle_gamma 66.007(2)
_cell_formula_units_Z 2
_cell_length_a 10.8286(8)
_cell_length_b 11.9086(9)
_cell_length_c 12.5098(9)
_cell_measurement_reflns_used 4847
_cell_measurement_temperature 100
_cell_measurement_theta_max 25.567
_cell_measurement_theta_min 2.210
_cell_volume 1428.95(18)
_computing_cell_refinement 'SAINT V8.38A (?, 2016)'
_computing_data_collection 'APEX2 v2014.11-0 (Bruker, 2014)'
_computing_data_reduction 'SAINT V8.38A (?, 2016)'
_computing_molecular_graphics 'Olex2 (Dolomanov et al., 2009)'
_computing_publication_material 'Olex2 (Dolomanov et al., 2009)'
_computing_structure_refinement 'ShelXL (Sheldrick, 2015)'
_computing_structure_solution 'ShelXT (Sheldrick, 2015)'
_diffrn_ambient_temperature 100.0
_diffrn_detector 'Bruker APEX-II CCD'
_diffrn_detector_area_resol_mean 7.9
_diffrn_detector_type 'CCD Area Detector'
_diffrn_measured_fraction_theta_full 1.000
_diffrn_measured_fraction_theta_max 1.000
_diffrn_measurement_device 'Kappa Four-Circle Diffractometer'
_diffrn_measurement_device_type 'Bruker APEX-II CCD'
_diffrn_measurement_method '\f and \w scans'
_diffrn_radiation_monochromator graphite
_diffrn_radiation_probe x-ray
_diffrn_radiation_type MoK\a
_diffrn_radiation_wavelength 0.71073
_diffrn_reflns_av_R_equivalents 0.0434
_diffrn_reflns_av_unetI/netI 0.0425
_diffrn_reflns_Laue_measured_fraction_full 1.000
_diffrn_reflns_Laue_measured_fraction_max 1.000
_diffrn_reflns_limit_h_max 12
_diffrn_reflns_limit_h_min -12
_diffrn_reflns_limit_k_max 14
_diffrn_reflns_limit_k_min -14
_diffrn_reflns_limit_l_max 11
_diffrn_reflns_limit_l_min -14
_diffrn_reflns_number 20424
_diffrn_reflns_point_group_measured_fraction_full 1.000
_diffrn_reflns_point_group_measured_fraction_max 1.000
_diffrn_reflns_theta_full 24.998
_diffrn_reflns_theta_max 24.998
_diffrn_reflns_theta_min 1.876
_diffrn_source 'sealed tube'
_diffrn_source_type fine-focus
_diffrn_standards_number 0
_exptl_absorpt_coefficient_mu 0.068
_exptl_absorpt_correction_T_max 0.7454
_exptl_absorpt_correction_T_min 0.7027
_exptl_absorpt_correction_type multi-scan
_exptl_absorpt_process_details
'SADABS-2016/2 (Bruker,2016/2) was used for absorption correction. wR2(int) was 0.0555 before and 0.0457 after correction. The Ratio of minimum to maximum transmission is 0.9427. The \l/2 correction factor is Not present.'
_exptl_crystal_colour colourless
_exptl_crystal_colour_primary colourless
_exptl_crystal_density_diffrn 1.180
_exptl_crystal_description block
_exptl_crystal_F_000 552
_exptl_crystal_size_max 0.37
_exptl_crystal_size_mid 0.35
_exptl_crystal_size_min 0.33
_refine_diff_density_max 0.199
_refine_diff_density_min -0.234
_refine_diff_density_rms 0.043
_refine_ls_extinction_method none
_refine_ls_goodness_of_fit_ref 1.030
_refine_ls_hydrogen_treatment constr
_refine_ls_matrix_type full
_refine_ls_number_parameters 351
_refine_ls_number_reflns 5019
_refine_ls_number_restraints 0
_refine_ls_restrained_S_all 1.030
_refine_ls_R_factor_all 0.0591
_refine_ls_R_factor_gt 0.0406
_refine_ls_shift/su_max 0.000
_refine_ls_shift/su_mean 0.000
_refine_ls_structure_factor_coef Fsqd
_refine_ls_weighting_details 'w=1/[\s^2^(Fo^2^)+(0.0439P)^2^+0.4015P] where P=(Fo^2^+2Fc^2^)/3'
_refine_ls_weighting_scheme calc
_refine_ls_wR_factor_gt 0.0898
_refine_ls_wR_factor_ref 0.1007
_reflns_Friedel_coverage 0.000
_reflns_number_gt 3871
_reflns_number_total 5019
_reflns_threshold_expression 'I > 2\s(I)'
_cod_data_source_file ja9b04864_si_004.cif
_cod_data_source_block pro107_0m_a
_cod_depositor_comments
;
The following automatic conversions were performed:

data item '_diffrn_radiation_probe' value 'X-ray' was changed to
'x-ray' in accordance with the
/home/data/users/saulius/crontab/automatic-downloads/current/ACS/lib/dictionaries/cif_core.dic
dictionary named 'cif_core.dic' version 2.4.2 last updated on
2011-04-26.

Automatic conversion script
Id: cif_fix_values 6909 2019-04-08 15:41:33Z antanas 
;
_cod_database_code 4128588
_shelx_shelxl_version_number 2016/6
_shelx_space_group_comment
;
The symmetry employed for this shelxl refinement is uniquely defined
by the following loop, which should always be used as a source of
symmetry information in preference to the above space-group names.
They are only intended as comments.
;
_shelx_estimated_absorpt_t_max 0.978
_shelx_estimated_absorpt_t_min 0.975
_olex2_refinement_description
;
1. Fixed Uiso
 At 1.2 times of:
  All C(H) groups, All C(H,H) groups
 At 1.5 times of:
  All C(H,H,H) groups
2.a Ternary CH refined with riding coordinates:
 C14(H14), C30(H30), C33(H33)
2.b Secondary CH2 refined with riding coordinates:
 C20(H20A,H20B), C16(H16A,H16B), C18(H18A,H18B)
2.c Aromatic/amide H refined with riding coordinates:
 C9(H9), C5(H5), C2(H2), C3(H3), C4(H4), C26(H26), C27(H27), C10(H10),
 C13(H13), C25(H25), C11(H11), C12(H12)
2.d Idealised Me refined as rotating group:
 C19(H19A,H19B,H19C), C23(H23A,H23B,H23C), C17(H17A,H17B,H17C), C21(H21A,H21B,
 H21C), C31(H31A,H31B,H31C), C35(H35A,H35B,H35C), C34(H34A,H34B,H34C), C32(H32A,
 H32B,H32C)
;
_olex2_submission_special_instructions 'No special instructions were received'

loop_
_space_group_symop_operation_xyz
'x, y, z'
'-x, -y, -z'

loop_
_atom_site_label
_atom_site_type_symbol
_atom_site_fract_x
_atom_site_fract_y
_atom_site_fract_z
_atom_site_U_iso_or_equiv
_atom_site_adp_type
_atom_site_occupancy
_atom_site_site_symmetry_order
_atom_site_calc_flag
_atom_site_refinement_flags_posn
N2 N 0.45374(12) 0.66632(11) 0.66106(10) 0.0125(3) Uani 1 1 d .
N1 N 0.28339(12) 0.85096(11) 0.75129(10) 0.0138(3) Uani 1 1 d .
N3 N 0.60285(12) 0.46733(11) 0.67142(10) 0.0154(3) Uani 1 1 d .
C7 C 0.47306(15) 0.54348(14) 0.68085(12) 0.0129(3) Uani 1 1 d .
C1 C 0.58600(15) 0.66741(14) 0.63844(12) 0.0133(3) Uani 1 1 d .
C8 C 0.35864(15) 0.49895(13) 0.71422(12) 0.0136(3) Uani 1 1 d .
C9 C 0.31534(15) 0.45944(14) 0.63626(13) 0.0172(4) Uani 1 1 d .
H9 H 0.352793 0.468174 0.560170 0.021 Uiso 1 1 calc R
C5 C 0.81839(15) 0.51063(15) 0.62895(13) 0.0169(4) Uani 1 1 d .
H5 H 0.879575 0.426625 0.632202 0.020 Uiso 1 1 calc R
C15 C 0.29267(15) 0.85297(14) 0.55716(12) 0.0141(3) Uani 1 1 d .
C6 C 0.67632(15) 0.54330(14) 0.64497(12) 0.0135(3) Uani 1 1 d .
C28 C 0.11729(16) 0.79942(14) 0.90530(13) 0.0164(3) Uani 1 1 d .
C20 C 0.29722(15) 0.97266(14) 0.58543(13) 0.0157(3) Uani 1 1 d .
H20A H 0.391423 0.971648 0.559822 0.019 Uiso 1 1 calc R
H20B H 0.233359 1.044744 0.548046 0.019 Uiso 1 1 calc R
C16 C 0.40073(15) 0.79673(15) 0.45497(12) 0.0163(3) Uani 1 1 d .
H16A H 0.491691 0.790084 0.464514 0.020 Uiso 1 1 calc R
H16B H 0.406650 0.712240 0.451058 0.020 Uiso 1 1 calc R
C2 C 0.63603(15) 0.76139(14) 0.61603(12) 0.0157(3) Uani 1 1 d .
H2 H 0.575746 0.845506 0.610473 0.019 Uiso 1 1 calc R
C14 C 0.31498(14) 0.76976(13) 0.66597(12) 0.0127(3) Uani 1 1 d .
H14 H 0.244615 0.732001 0.683589 0.015 Uiso 1 1 calc R
C30 C 0.48972(16) 0.76618(15) 0.89638(13) 0.0189(4) Uani 1 1 d .
H30 H 0.498736 0.801701 0.818466 0.023 Uiso 1 1 calc R
C29 C 0.24698(15) 0.80842(13) 0.86443(12) 0.0147(3) Uani 1 1 d .
C22 C 0.25474(15) 0.98201(14) 0.71120(13) 0.0159(3) Uani 1 1 d .
C24 C 0.34589(16) 0.76626(14) 0.93325(13) 0.0169(4) Uani 1 1 d .
C3 C 0.77690(15) 0.72715(15) 0.60223(13) 0.0177(4) Uani 1 1 d .
H3 H 0.813370 0.789444 0.588197 0.021 Uiso 1 1 calc R
C33 C 0.00181(16) 0.84302(15) 0.84043(13) 0.0187(4) Uani 1 1 d .
H33 H 0.033452 0.880973 0.767762 0.022 Uiso 1 1 calc R
C4 C 0.86737(16) 0.60353(15) 0.60831(13) 0.0178(4) Uani 1 1 d .
H4 H 0.963550 0.583541 0.598088 0.021 Uiso 1 1 calc R
C18 C 0.14783(15) 0.87919(14) 0.53653(13) 0.0159(3) Uani 1 1 d .
H18A H 0.079794 0.910448 0.604362 0.019 Uiso 1 1 calc R
H18B H 0.126984 0.945893 0.477462 0.019 Uiso 1 1 calc R
C26 C 0.18788(17) 0.70669(15) 1.07875(13) 0.0229(4) Uani 1 1 d .
H26 H 0.168140 0.671536 1.150992 0.027 Uiso 1 1 calc R
C27 C 0.09141(17) 0.74760(15) 1.01190(13) 0.0212(4) Uani 1 1 d .
H27 H 0.005140 0.740317 1.039092 0.025 Uiso 1 1 calc R
C19 C 0.12681(16) 0.77060(15) 0.50414(13) 0.0197(4) Uani 1 1 d .
H19A H 0.195297 0.736537 0.438415 0.029 Uiso 1 1 calc GR
H19B H 0.034077 0.798710 0.488244 0.029 Uiso 1 1 calc GR
H19C H 0.137558 0.706884 0.564966 0.029 Uiso 1 1 calc GR
C10 C 0.21767(16) 0.40731(14) 0.66904(14) 0.0200(4) Uani 1 1 d .
H10 H 0.187973 0.380791 0.615451 0.024 Uiso 1 1 calc R
C13 C 0.30233(17) 0.48686(15) 0.82523(13) 0.0222(4) Uani 1 1 d .
H13 H 0.330457 0.514711 0.878973 0.027 Uiso 1 1 calc R
C23 C 0.10415(16) 1.06966(14) 0.74568(14) 0.0207(4) Uani 1 1 d .
H23A H 0.045250 1.048704 0.710407 0.031 Uiso 1 1 calc GR
H23B H 0.095110 1.154684 0.722685 0.031 Uiso 1 1 calc GR
H23C H 0.075973 1.061548 0.825972 0.031 Uiso 1 1 calc GR
C25 C 0.31283(17) 0.71719(15) 1.04004(13) 0.0210(4) Uani 1 1 d .
H25 H 0.378265 0.690497 1.086901 0.025 Uiso 1 1 calc R
C17 C 0.37149(17) 0.86935(16) 0.34550(13) 0.0229(4) Uani 1 1 d .
H17A H 0.450604 0.833955 0.286446 0.034 Uiso 1 1 calc GR
H17B H 0.355653 0.955548 0.350894 0.034 Uiso 1 1 calc GR
H17C H 0.289473 0.865065 0.329024 0.034 Uiso 1 1 calc GR
C21 C 0.34073(17) 1.03402(15) 0.75450(14) 0.0214(4) Uani 1 1 d .
H21A H 0.312695 1.036983 0.834795 0.032 Uiso 1 1 calc GR
H21B H 0.325872 1.117324 0.720879 0.032 Uiso 1 1 calc GR
H21C H 0.438532 0.980977 0.735480 0.032 Uiso 1 1 calc GR
C31 C 0.59851(17) 0.63433(16) 0.89916(14) 0.0253(4) Uani 1 1 d .
H31A H 0.598754 0.600969 0.975818 0.038 Uiso 1 1 calc GR
H31B H 0.689520 0.634967 0.864891 0.038 Uiso 1 1 calc GR
H31C H 0.576762 0.582802 0.858537 0.038 Uiso 1 1 calc GR
C35 C -0.12904(16) 0.94221(16) 0.89901(14) 0.0261(4) Uani 1 1 d .
H35A H -0.168711 0.905181 0.966550 0.039 Uiso 1 1 calc GR
H35B H -0.196076 0.977524 0.850119 0.039 Uiso 1 1 calc GR
H35C H -0.105879 1.007278 0.917790 0.039 Uiso 1 1 calc GR
C11 C 0.16369(17) 0.39399(15) 0.77942(14) 0.0239(4) Uani 1 1 d .
H11 H 0.097827 0.357108 0.801893 0.029 Uiso 1 1 calc R
C12 C 0.20523(18) 0.43424(17) 0.85761(14) 0.0284(4) Uani 1 1 d .
H12 H 0.167084 0.425764 0.933567 0.034 Uiso 1 1 calc R
C34 C -0.03232(18) 0.73732(17) 0.81727(14) 0.0264(4) Uani 1 1 d .
H34A H 0.049469 0.677563 0.774257 0.040 Uiso 1 1 calc GR
H34B H -0.107066 0.770058 0.775514 0.040 Uiso 1 1 calc GR
H34C H -0.061201 0.696704 0.887207 0.040 Uiso 1 1 calc GR
C32 C 0.51729(18) 0.84501(17) 0.96674(15) 0.0298(4) Uani 1 1 d .
H32A H 0.446022 0.928513 0.966564 0.045 Uiso 1 1 calc GR
H32B H 0.607817 0.848535 0.936097 0.045 Uiso 1 1 calc GR
H32C H 0.515658 0.808368 1.042531 0.045 Uiso 1 1 calc GR

loop_
_atom_site_aniso_label
_atom_site_aniso_U_11
_atom_site_aniso_U_22
_atom_site_aniso_U_33
_atom_site_aniso_U_23
_atom_site_aniso_U_13
_atom_site_aniso_U_12
N2 0.0109(6) 0.0118(7) 0.0144(7) 0.0005(5) -0.0039(5) -0.0035(5)
N1 0.0166(7) 0.0103(6) 0.0141(7) 0.0000(5) -0.0031(5) -0.0048(5)
N3 0.0150(7) 0.0144(7) 0.0157(7) -0.0008(6) -0.0044(5) -0.0038(6)
C7 0.0157(8) 0.0134(8) 0.0098(8) 0.0004(6) -0.0045(6) -0.0051(7)
C1 0.0126(8) 0.0165(8) 0.0109(8) 0.0001(6) -0.0039(6) -0.0052(7)
C8 0.0139(8) 0.0084(8) 0.0161(8) 0.0023(6) -0.0060(6) -0.0014(6)
C9 0.0150(8) 0.0155(8) 0.0182(8) -0.0019(7) -0.0029(7) -0.0029(7)
C5 0.0154(8) 0.0163(8) 0.0157(8) -0.0021(7) -0.0043(6) -0.0016(7)
C15 0.0113(8) 0.0144(8) 0.0153(8) 0.0023(6) -0.0035(6) -0.0044(6)
C6 0.0156(8) 0.0135(8) 0.0111(8) -0.0006(6) -0.0039(6) -0.0045(7)
C28 0.0198(8) 0.0130(8) 0.0164(8) -0.0036(7) -0.0016(7) -0.0066(7)
C20 0.0137(8) 0.0129(8) 0.0186(8) 0.0036(7) -0.0036(6) -0.0045(7)
C16 0.0132(8) 0.0201(9) 0.0158(8) 0.0005(7) -0.0029(6) -0.0070(7)
C2 0.0160(8) 0.0140(8) 0.0161(8) 0.0006(7) -0.0044(6) -0.0047(7)
C14 0.0093(7) 0.0123(8) 0.0153(8) 0.0002(6) -0.0025(6) -0.0032(6)
C30 0.0184(8) 0.0196(9) 0.0193(9) -0.0030(7) -0.0070(7) -0.0057(7)
C29 0.0199(8) 0.0114(8) 0.0132(8) -0.0018(6) -0.0026(6) -0.0064(7)
C22 0.0167(8) 0.0116(8) 0.0191(8) 0.0019(7) -0.0033(7) -0.0060(7)
C24 0.0211(9) 0.0116(8) 0.0179(8) -0.0041(7) -0.0049(7) -0.0045(7)
C3 0.0175(8) 0.0221(9) 0.0166(8) 0.0015(7) -0.0053(7) -0.0106(7)
C33 0.0183(8) 0.0233(9) 0.0162(8) 0.0017(7) -0.0016(7) -0.0116(7)
C4 0.0117(8) 0.0236(9) 0.0159(8) -0.0009(7) -0.0036(6) -0.0044(7)
C18 0.0118(8) 0.0173(8) 0.0156(8) 0.0031(7) -0.0028(6) -0.0041(7)
C26 0.0312(10) 0.0203(9) 0.0141(8) 0.0014(7) -0.0018(7) -0.0091(8)
C27 0.0232(9) 0.0215(9) 0.0193(9) -0.0023(7) 0.0001(7) -0.0110(8)
C19 0.0153(8) 0.0234(9) 0.0210(9) 0.0019(7) -0.0066(7) -0.0077(7)
C10 0.0180(8) 0.0172(9) 0.0269(9) -0.0024(7) -0.0089(7) -0.0061(7)
C13 0.0303(10) 0.0263(10) 0.0159(9) 0.0036(7) -0.0091(7) -0.0161(8)
C23 0.0201(9) 0.0146(8) 0.0251(9) -0.0012(7) -0.0025(7) -0.0053(7)
C25 0.0274(9) 0.0184(9) 0.0165(9) -0.0019(7) -0.0084(7) -0.0054(7)
C17 0.0201(9) 0.0306(10) 0.0170(9) 0.0036(7) -0.0025(7) -0.0114(8)
C21 0.0233(9) 0.0152(9) 0.0273(10) -0.0012(7) -0.0053(7) -0.0088(7)
C31 0.0237(9) 0.0273(10) 0.0206(9) -0.0021(8) -0.0101(7) -0.0020(8)
C35 0.0185(9) 0.0316(10) 0.0260(10) -0.0007(8) -0.0028(7) -0.0086(8)
C11 0.0246(9) 0.0195(9) 0.0313(10) 0.0063(8) -0.0080(8) -0.0136(8)
C12 0.0363(11) 0.0359(11) 0.0187(9) 0.0083(8) -0.0042(8) -0.0237(9)
C34 0.0262(10) 0.0362(11) 0.0236(10) -0.0028(8) -0.0046(8) -0.0185(9)
C32 0.0272(10) 0.0336(11) 0.0335(11) -0.0084(9) -0.0103(8) -0.0120(9)

loop_
_atom_type_symbol
_atom_type_description
_atom_type_scat_dispersion_real
_atom_type_scat_dispersion_imag
_atom_type_scat_source
C C 0.0033 0.0016 'International Tables Vol C Tables 4.2.6.8 and 6.1.1.4'
H H 0.0000 0.0000 'International Tables Vol C Tables 4.2.6.8 and 6.1.1.4'
N N 0.0061 0.0033 'International Tables Vol C Tables 4.2.6.8 and 6.1.1.4'

loop_
_geom_angle_atom_site_label_1
_geom_angle_atom_site_label_2
_geom_angle_atom_site_label_3
_geom_angle
C7 N2 C1 105.19(12)
C7 N2 C14 123.81(11)
C1 N2 C14 130.99(12)
C14 N1 C29 118.26(12)
C14 N1 C22 114.39(12)
C29 N1 C22 125.16(12)
C7 N3 C6 104.52(12)
N2 C7 C8 123.88(13)
N3 C7 N2 114.26(13)
N3 C7 C8 121.82(13)
N2 C1 C6 105.65(12)
C2 C1 N2 133.52(14)
C2 C1 C6 120.81(13)
C9 C8 C7 120.56(14)
C9 C8 C13 119.46(14)
C13 C8 C7 119.76(14)
C8 C9 H9 119.9
C10 C9 C8 120.26(15)
C10 C9 H9 119.9
C6 C5 H5 120.9
C4 C5 H5 120.9
C4 C5 C6 118.17(14)
C20 C15 C14 102.42(12)
C20 C15 C18 109.59(12)
C16 C15 C20 112.75(12)
C16 C15 C14 113.86(12)
C16 C15 C18 108.89(12)
C18 C15 C14 109.13(11)
N3 C6 C1 110.36(13)
N3 C6 C5 128.68(14)
C5 C6 C1 120.93(14)
C29 C28 C33 124.32(14)
C27 C28 C29 118.98(14)
C27 C28 C33 116.70(14)
C15 C20 H20A 110.0
C15 C20 H20B 110.0
H20A C20 H20B 108.3
C22 C20 C15 108.66(12)
C22 C20 H20A 110.0
C22 C20 H20B 110.0
C15 C16 H16A 108.6
C15 C16 H16B 108.6
H16A C16 H16B 107.6
C17 C16 C15 114.76(13)
C17 C16 H16A 108.6
C17 C16 H16B 108.6
C1 C2 H2 121.3
C3 C2 C1 117.34(14)
C3 C2 H2 121.3
N2 C14 C15 115.38(11)
N2 C14 H14 107.3
N1 C14 N2 112.79(12)
N1 C14 C15 106.44(12)
N1 C14 H14 107.3
C15 C14 H14 107.3
C24 C30 H30 108.0
C24 C30 C31 110.69(13)
C24 C30 C32 112.17(14)
C31 C30 H30 108.0
C31 C30 C32 109.70(13)
C32 C30 H30 108.0
C28 C29 N1 121.02(13)
C24 C29 N1 119.60(13)
C24 C29 C28 119.21(14)
N1 C22 C20 101.81(12)
N1 C22 C23 114.16(12)
N1 C22 C21 111.85(12)
C23 C22 C20 111.94(13)
C21 C22 C20 111.51(12)
C21 C22 C23 105.74(13)
C29 C24 C30 123.62(14)
C25 C24 C30 117.24(14)
C25 C24 C29 119.09(14)
C2 C3 H3 119.0
C2 C3 C4 122.05(14)
C4 C3 H3 119.0
C28 C33 H33 107.6
C28 C33 C35 111.53(13)
C28 C33 C34 112.63(13)
C35 C33 H33 107.6
C34 C33 H33 107.6
C34 C33 C35 109.64(13)
C5 C4 C3 120.69(14)
C5 C4 H4 119.7
C3 C4 H4 119.7
C15 C18 H18A 108.2
C15 C18 H18B 108.2
H18A C18 H18B 107.3
C19 C18 C15 116.38(13)
C19 C18 H18A 108.2
C19 C18 H18B 108.2
C27 C26 H26 120.3
C25 C26 H26 120.3
C25 C26 C27 119.48(15)
C28 C27 H27 119.2
C26 C27 C28 121.68(15)
C26 C27 H27 119.2
C18 C19 H19A 109.5
C18 C19 H19B 109.5
C18 C19 H19C 109.5
H19A C19 H19B 109.5
H19A C19 H19C 109.5
H19B C19 H19C 109.5
C9 C10 H10 120.0
C11 C10 C9 119.97(15)
C11 C10 H10 120.0
C8 C13 H13 120.0
C12 C13 C8 120.06(16)
C12 C13 H13 120.0
C22 C23 H23A 109.5
C22 C23 H23B 109.5
C22 C23 H23C 109.5
H23A C23 H23B 109.5
H23A C23 H23C 109.5
H23B C23 H23C 109.5
C24 C25 H25 119.2
C26 C25 C24 121.54(15)
C26 C25 H25 119.2
C16 C17 H17A 109.5
C16 C17 H17B 109.5
C16 C17 H17C 109.5
H17A C17 H17B 109.5
H17A C17 H17C 109.5
H17B C17 H17C 109.5
C22 C21 H21A 109.5
C22 C21 H21B 109.5
C22 C21 H21C 109.5
H21A C21 H21B 109.5
H21A C21 H21C 109.5
H21B C21 H21C 109.5
C30 C31 H31A 109.5
C30 C31 H31B 109.5
C30 C31 H31C 109.5
H31A C31 H31B 109.5
H31A C31 H31C 109.5
H31B C31 H31C 109.5
C33 C35 H35A 109.5
C33 C35 H35B 109.5
C33 C35 H35C 109.5
H35A C35 H35B 109.5
H35A C35 H35C 109.5
H35B C35 H35C 109.5
C10 C11 H11 119.9
C10 C11 C12 120.15(15)
C12 C11 H11 119.9
C13 C12 H12 120.0
C11 C12 C13 120.09(16)
C11 C12 H12 120.0
C33 C34 H34A 109.5
C33 C34 H34B 109.5
C33 C34 H34C 109.5
H34A C34 H34B 109.5
H34A C34 H34C 109.5
H34B C34 H34C 109.5
C30 C32 H32A 109.5
C30 C32 H32B 109.5
C30 C32 H32C 109.5
H32A C32 H32B 109.5
H32A C32 H32C 109.5
H32B C32 H32C 109.5

loop_
_geom_bond_atom_site_label_1
_geom_bond_atom_site_label_2
_geom_bond_distance
N2 C7 1.3817(19)
N2 C1 1.3978(18)
N2 C14 1.5012(18)
N1 C14 1.438(2)
N1 C29 1.4466(18)
N1 C22 1.4906(19)
N3 C7 1.3152(19)
N3 C6 1.3890(19)
C7 C8 1.487(2)
C1 C6 1.405(2)
C1 C2 1.396(2)
C8 C9 1.389(2)
C8 C13 1.389(2)
C9 H9 0.9500
C9 C10 1.387(2)
C5 H5 0.9500
C5 C6 1.396(2)
C5 C4 1.377(2)
C15 C20 1.543(2)
C15 C16 1.540(2)
C15 C14 1.561(2)
C15 C18 1.547(2)
C28 C29 1.418(2)
C28 C33 1.521(2)
C28 C27 1.396(2)
C20 H20A 0.9900
C20 H20B 0.9900
C20 C22 1.539(2)
C16 H16A 0.9900
C16 H16B 0.9900
C16 C17 1.530(2)
C2 H2 0.9500
C2 C3 1.384(2)
C14 H14 1.0000
C30 H30 1.0000
C30 C24 1.516(2)
C30 C31 1.534(2)
C30 C32 1.534(2)
C29 C24 1.416(2)
C22 C23 1.535(2)
C22 C21 1.535(2)
C24 C25 1.399(2)
C3 H3 0.9500
C3 C4 1.400(2)
C33 H33 1.0000
C33 C35 1.535(2)
C33 C34 1.532(2)
C4 H4 0.9500
C18 H18A 0.9900
C18 H18B 0.9900
C18 C19 1.527(2)
C26 H26 0.9500
C26 C27 1.379(2)
C26 C25 1.375(2)
C27 H27 0.9500
C19 H19A 0.9800
C19 H19B 0.9800
C19 H19C 0.9800
C10 H10 0.9500
C10 C11 1.378(2)
C13 H13 0.9500
C13 C12 1.385(2)
C23 H23A 0.9800
C23 H23B 0.9800
C23 H23C 0.9800
C25 H25 0.9500
C17 H17A 0.9800
C17 H17B 0.9800
C17 H17C 0.9800
C21 H21A 0.9800
C21 H21B 0.9800
C21 H21C 0.9800
C31 H31A 0.9800
C31 H31B 0.9800
C31 H31C 0.9800
C35 H35A 0.9800
C35 H35B 0.9800
C35 H35C 0.9800
C11 H11 0.9500
C11 C12 1.385(2)
C12 H12 0.9500
C34 H34A 0.9800
C34 H34B 0.9800
C34 H34C 0.9800
C32 H32A 0.9800
C32 H32B 0.9800
C32 H32C 0.9800
